data_4061716
_journal_name_full Organometallics
_journal_paper_doi 10.1021/om050573q
_journal_year 2005
_chemical_formula_sum 'C37 H33 F3 N2 O2 P Rh S'
_chemical_formula_weight 760.59
_space_group_IT_number 14
_symmetry_cell_setting monoclinic
_symmetry_space_group_name_Hall '-P 2yn'
_symmetry_space_group_name_H-M 'P 1 21/n 1'
_cell_angle_alpha 90.00
_cell_angle_beta 92.871(2)
_cell_angle_gamma 90.00
_cell_formula_units_Z 4
_cell_length_a 11.9599(6)
_cell_length_b 18.4790(9)
_cell_length_c 15.7470(7)
_cell_measurement_temperature 100(2)
_cell_volume 3475.8(3)
_diffrn_ambient_temperature 100(2)
_exptl_crystal_density_diffrn 1.453
_cod_original_sg_symbol_H-M 'P 21/n'
_cod_database_code 4061716

loop_
_symmetry_equiv_pos_as_xyz
'x, y, z'
'-x+1/2, y+1/2, -z+1/2'
'-x, -y, -z'
'x-1/2, -y-1/2, z-1/2'

loop_
_atom_site_label
_atom_site_type_symbol
_atom_site_fract_x
_atom_site_fract_y
_atom_site_fract_z
_atom_site_U_iso_or_equiv
_atom_site_adp_type
_atom_site_occupancy
_atom_site_symmetry_multiplicity
_atom_site_calc_flag
_atom_site_refinement_flags
_atom_site_disorder_assembly
_atom_site_disorder_group
Rh1 Rh -0.003532(12) 0.192247(8) 0.708891(9) 0.01226(5) Uani 1 1 d . . .
P1 P 0.12553(4) 0.16882(3) 0.82394(3) 0.01253(10) Uani 1 1 d . . .
S1 S 0.11370(4) 0.19162(3) 0.59143(3) 0.01655(11) Uani 1 1 d . . .
F1 F -0.23874(10) 0.19677(8) 0.67261(9) 0.0294(3) Uani 1 1 d . . .
F2 F -0.15589(11) 0.16870(7) 0.55877(8) 0.0271(3) Uani 1 1 d . . .
F3 F -0.16040(10) 0.27904(7) 0.59900(8) 0.0230(3) Uani 1 1 d . . .
N1 N -0.08407(14) 0.03249(10) 0.68592(11) 0.0189(4) Uani 1 1 d . . .
N2 N 0.00281(14) 0.35951(10) 0.74072(11) 0.0183(4) Uani 1 1 d . . .
O1 O 0.21126(13) 0.14944(8) 0.62226(10) 0.0235(3) Uani 1 1 d . . .
O2 O 0.13929(12) 0.26829(8) 0.57765(9) 0.0213(3) Uani 1 1 d . . .
C1 C -0.14348(17) 0.21041(11) 0.62952(13) 0.0180(4) Uani 1 1 d . . .
C2 C -0.04498(17) 0.08937(11) 0.69470(12) 0.0163(4) Uani 1 1 d . . .
C3 C 0.00582(16) 0.29768(11) 0.72955(13) 0.0160(4) Uani 1 1 d . . .
C11 C -0.14119(17) -0.03384(11) 0.67821(14) 0.0197(4) Uani 1 1 d D . .
C12 C -0.14853(18) -0.07589(12) 0.75126(15) 0.0239(5) Uani 1 1 d D . .
C13 C -0.2089(2) -0.14008(13) 0.74307(16) 0.0297(5) Uani 1 1 d D . .
H13 H -0.2157 -0.1705 0.7912 0.038(8) Uiso 1 1 calc R . .
C14 C -0.25905(19) -0.16010(13) 0.66534(17) 0.0304(6) Uani 1 1 d D . .
H14 H -0.3009 -0.2038 0.6610 0.028(7) Uiso 1 1 calc R . .
C15 C -0.24911(18) -0.11753(13) 0.59425(16) 0.0275(5) Uani 1 1 d D . .
H15 H -0.2835 -0.1326 0.5415 0.024(6) Uiso 1 1 calc R . .
C16 C -0.18940(18) -0.05268(12) 0.59852(15) 0.0239(5) Uani 1 1 d D . .
C17 C -0.0946(2) -0.05263(14) 0.83483(15) 0.0327(6) Uani 1 1 d . . .
H17A H -0.1335 -0.0100 0.8557 0.039 Uiso 1 1 calc R . .
H17B H -0.0159 -0.0406 0.8273 0.039 Uiso 1 1 calc R . .
H17C H -0.0990 -0.0921 0.8761 0.039 Uiso 1 1 calc R . .
C18 C -0.1782(2) -0.00533(14) 0.52231(16) 0.0362(6) Uani 1 1 d . . .
H18A H -0.2080 -0.0307 0.4714 0.043 Uiso 1 1 calc R . .
H18B H -0.0990 0.0061 0.5160 0.043 Uiso 1 1 calc R . .
H18C H -0.2201 0.0396 0.5297 0.043 Uiso 1 1 calc R . .
C21 C -0.00237(18) 0.43500(11) 0.74941(14) 0.0214(4) Uani 1 1 d D . .
C22 C -0.0342(2) 0.47627(13) 0.67826(16) 0.0281(5) Uani 1 1 d D . .
C23 C -0.0333(2) 0.55093(14) 0.68824(19) 0.0393(6) Uani 1 1 d D . .
H23 H -0.0546 0.5810 0.6412 0.047 Uiso 1 1 calc R . .
C24 C -0.0017(3) 0.58218(14) 0.7656(2) 0.0455(7) Uani 1 1 d D . .
H24 H -0.0002 0.6334 0.7708 0.055 Uiso 1 1 calc R . .
C25 C 0.0276(2) 0.53983(14) 0.83519(18) 0.0393(6) Uani 1 1 d D . .
H25 H 0.0477 0.5623 0.8881 0.047 Uiso 1 1 calc R . .
C26 C 0.0281(2) 0.46445(13) 0.82924(15) 0.0274(5) Uani 1 1 d D . .
C27 C 0.0621(2) 0.41701(14) 0.90310(15) 0.0318(5) Uani 1 1 d . . .
H27A H 0.0724 0.4466 0.9545 0.038 Uiso 1 1 calc R . .
H27B H 0.1325 0.3925 0.8919 0.038 Uiso 1 1 calc R . .
H27C H 0.0036 0.3809 0.9113 0.038 Uiso 1 1 calc R . .
C28 C -0.0653(2) 0.44128(14) 0.59424(16) 0.0353(6) Uani 1 1 d . . .
H28A H -0.0779 0.4788 0.5508 0.042 Uiso 1 1 calc R . .
H28B H -0.1338 0.4128 0.5991 0.042 Uiso 1 1 calc R . .
H28C H -0.0044 0.4094 0.5780 0.042 Uiso 1 1 calc R . .
C31 C 0.26275(16) 0.21167(11) 0.83378(12) 0.0144(4) Uani 1 1 d D . .
C32 C 0.28997(17) 0.26758(12) 0.77901(14) 0.0201(4) Uani 1 1 d D . .
H32 H 0.2376 0.2830 0.7354 0.024 Uiso 1 1 calc R . .
C33 C 0.39425(19) 0.30067(13) 0.78867(15) 0.0268(5) Uani 1 1 d D . .
H33 H 0.4135 0.3383 0.7510 0.032 Uiso 1 1 calc R . .
C34 C 0.47023(18) 0.27910(13) 0.85299(15) 0.0254(5) Uani 1 1 d D . .
H34 H 0.5406 0.3028 0.8601 0.030 Uiso 1 1 calc R . .
C35 C 0.44409(17) 0.22332(12) 0.90680(14) 0.0206(4) Uani 1 1 d D . .
H35 H 0.4966 0.2084 0.9506 0.025 Uiso 1 1 calc R . .
C36 C 0.34119(17) 0.18909(11) 0.89678(13) 0.0180(4) Uani 1 1 d D . .
H36 H 0.3240 0.1500 0.9331 0.022 Uiso 1 1 calc R . .
C41 C 0.05209(17) 0.19841(11) 0.91691(13) 0.0151(4) Uani 1 1 d D . .
C42 C 0.10246(17) 0.23766(12) 0.98409(13) 0.0209(4) Uani 1 1 d D . .
H42 H 0.1801 0.2486 0.9843 0.025 Uiso 1 1 calc R . .
C43 C 0.03933(19) 0.26082(13) 1.05076(14) 0.0250(5) Uani 1 1 d D . .
H43 H 0.0742 0.2873 1.0965 0.030 Uiso 1 1 calc R . .
C44 C -0.07419(18) 0.24551(12) 1.05103(14) 0.0224(5) Uani 1 1 d D . .
H44 H -0.1171 0.2618 1.0965 0.027 Uiso 1 1 calc R . .
C45 C -0.12478(18) 0.20627(12) 0.98455(14) 0.0210(4) Uani 1 1 d D . .
H45 H -0.2024 0.1955 0.9846 0.025 Uiso 1 1 calc R . .
C46 C -0.06222(17) 0.18277(11) 0.91809(13) 0.0188(4) Uani 1 1 d D . .
H46 H -0.0974 0.1558 0.8729 0.023 Uiso 1 1 calc R . .
C51 C 0.16037(16) 0.07416(11) 0.84633(13) 0.0151(4) Uani 1 1 d D . .
C52 C 0.15276(19) 0.04406(12) 0.92687(14) 0.0225(5) Uani 1 1 d D . .
H52 H 0.1244 0.0720 0.9716 0.027 Uiso 1 1 calc R . .
C53 C 0.1868(2) -0.02717(12) 0.94167(15) 0.0275(5) Uani 1 1 d D . .
H53 H 0.1820 -0.0476 0.9967 0.033 Uiso 1 1 calc R . .
C54 C 0.22754(19) -0.06815(12) 0.87679(15) 0.0258(5) Uani 1 1 d D . .
H54 H 0.2513 -0.1165 0.8872 0.031 Uiso 1 1 calc R . .
C55 C 0.23373(18) -0.03844(12) 0.79629(15) 0.0232(5) Uani 1 1 d D . .
H55 H 0.2607 -0.0669 0.7514 0.028 Uiso 1 1 calc R . .
C56 C 0.20080(17) 0.03248(11) 0.78081(14) 0.0190(4) Uani 1 1 d D . .
H56 H 0.2058 0.0526 0.7256 0.023 Uiso 1 1 calc R . .

loop_
_atom_site_aniso_label
_atom_site_aniso_U_11
_atom_site_aniso_U_22
_atom_site_aniso_U_33
_atom_site_aniso_U_23
_atom_site_aniso_U_13
_atom_site_aniso_U_12
Rh1 0.01156(8) 0.01249(9) 0.01267(9) 0.00003(5) -0.00010(6) -0.00083(5)
P1 0.0119(2) 0.0131(2) 0.0126(2) -0.00006(19) 0.00037(18) -0.00051(19)
S1 0.0171(2) 0.0184(3) 0.0143(2) -0.00019(19) 0.00219(19) -0.00192(19)
F1 0.0133(6) 0.0384(8) 0.0363(8) 0.0086(6) 0.0001(6) -0.0019(5)
F2 0.0325(7) 0.0233(7) 0.0241(7) -0.0066(5) -0.0125(6) 0.0030(6)
F3 0.0246(7) 0.0191(6) 0.0245(7) 0.0023(5) -0.0067(5) 0.0029(5)
N1 0.0171(8) 0.0187(9) 0.0209(9) -0.0011(7) -0.0004(7) -0.0011(7)
N2 0.0164(8) 0.0189(10) 0.0198(9) -0.0006(7) 0.0013(7) -0.0014(7)
O1 0.0231(8) 0.0253(8) 0.0227(8) 0.0037(6) 0.0075(6) 0.0053(6)
O2 0.0213(8) 0.0206(8) 0.0226(8) 0.0037(6) 0.0053(6) -0.0013(6)
C1 0.0169(10) 0.0179(10) 0.0190(10) 0.0022(8) -0.0014(8) 0.0005(8)
C2 0.0156(9) 0.0195(11) 0.0137(9) 0.0010(8) -0.0014(8) 0.0007(8)
C3 0.0131(9) 0.0199(11) 0.0150(10) 0.0016(8) 0.0001(8) 0.0002(8)
C11 0.0144(9) 0.0160(10) 0.0288(11) -0.0049(9) 0.0035(8) -0.0025(8)
C12 0.0226(11) 0.0209(11) 0.0292(12) -0.0048(9) 0.0116(9) -0.0036(9)
C13 0.0316(13) 0.0209(11) 0.0382(14) -0.0052(10) 0.0176(11) -0.0069(10)
C14 0.0198(11) 0.0234(12) 0.0494(16) -0.0154(11) 0.0153(11) -0.0083(9)
C15 0.0164(10) 0.0260(12) 0.0400(14) -0.0151(10) 0.0003(10) -0.0010(9)
C16 0.0171(10) 0.0220(11) 0.0322(12) -0.0062(9) -0.0024(9) 0.0023(9)
C17 0.0469(15) 0.0260(12) 0.0260(12) -0.0008(10) 0.0097(11) -0.0123(11)
C18 0.0442(15) 0.0281(13) 0.0343(14) -0.0023(11) -0.0164(12) -0.0038(11)
C21 0.0213(10) 0.0150(10) 0.0285(12) -0.0026(9) 0.0068(9) -0.0019(8)
C22 0.0295(12) 0.0211(12) 0.0343(13) 0.0014(10) 0.0062(10) -0.0015(10)
C23 0.0518(17) 0.0198(12) 0.0469(16) 0.0070(11) 0.0086(13) 0.0021(12)
C24 0.066(2) 0.0168(12) 0.0554(18) -0.0050(12) 0.0149(15) -0.0018(12)
C25 0.0546(17) 0.0240(13) 0.0403(15) -0.0122(11) 0.0137(13) -0.0061(12)
C26 0.0280(12) 0.0234(12) 0.0314(13) -0.0050(10) 0.0084(10) -0.0041(9)
C27 0.0363(13) 0.0327(13) 0.0266(12) -0.0069(10) 0.0022(10) -0.0074(11)
C28 0.0482(16) 0.0262(13) 0.0311(13) 0.0073(11) -0.0032(12) -0.0040(11)
C31 0.0120(9) 0.0165(10) 0.0149(9) -0.0030(8) 0.0025(7) -0.0009(7)
C32 0.0181(10) 0.0212(11) 0.0208(11) 0.0021(9) -0.0012(8) -0.0027(8)
C33 0.0230(11) 0.0282(12) 0.0292(12) 0.0064(10) 0.0011(10) -0.0087(9)
C34 0.0158(10) 0.0318(13) 0.0283(12) -0.0027(10) -0.0003(9) -0.0080(9)
C35 0.0158(10) 0.0261(11) 0.0196(10) -0.0049(9) -0.0025(8) 0.0005(9)
C36 0.0179(10) 0.0202(11) 0.0160(10) -0.0008(8) 0.0020(8) 0.0006(8)
C41 0.0161(10) 0.0150(10) 0.0143(9) 0.0031(7) 0.0020(8) 0.0044(7)
C42 0.0155(10) 0.0282(12) 0.0190(10) -0.0039(9) -0.0008(8) 0.0012(9)
C43 0.0222(11) 0.0341(13) 0.0185(11) -0.0069(9) -0.0012(9) 0.0039(10)
C44 0.0231(11) 0.0256(11) 0.0192(10) 0.0014(9) 0.0062(9) 0.0081(9)
C45 0.0161(10) 0.0233(11) 0.0241(11) 0.0056(9) 0.0047(8) 0.0018(8)
C46 0.0184(10) 0.0197(10) 0.0182(10) -0.0005(8) -0.0006(8) -0.0023(8)
C51 0.0127(9) 0.0130(9) 0.0193(10) 0.0011(8) -0.0015(8) -0.0005(7)
C52 0.0310(12) 0.0174(11) 0.0190(11) 0.0004(8) 0.0002(9) 0.0009(9)
C53 0.0414(14) 0.0196(11) 0.0211(11) 0.0051(9) -0.0028(10) 0.0011(10)
C54 0.0288(12) 0.0149(10) 0.0334(13) 0.0047(9) -0.0010(10) 0.0036(9)
C55 0.0234(11) 0.0175(11) 0.0291(12) -0.0022(9) 0.0064(9) 0.0013(9)
C56 0.0181(10) 0.0182(10) 0.0208(10) 0.0007(8) 0.0036(8) -0.0011(8)

loop_
_geom_bond_atom_site_label_1
_geom_bond_atom_site_label_2
_geom_bond_distance
_geom_bond_site_symmetry_2
_geom_bond_publ_flag
Rh1 C2 1.975(2) . ?
Rh1 C3 1.978(2) . ?
Rh1 C1 2.066(2) . ?
Rh1 P1 2.3605(5) . ?
Rh1 S1 2.3763(5) . ?
P1 C31 1.822(2) . ?
P1 C41 1.828(2) . ?
P1 C51 1.828(2) . ?
S1 O1 1.4655(16) . ?
S1 O2 1.4679(15) . ?
F1 C1 1.378(2) . ?
F2 C1 1.357(2) . ?
F3 C1 1.368(2) . ?
N1 C2 1.156(3) . ?
N1 C11 1.405(3) . ?
N2 C3 1.157(3) . ?
N2 C21 1.403(3) . ?
C11 C12 1.395(3) . ?
C11 C16 1.398(3) . ?
C12 C13 1.391(3) . ?
C12 C17 1.499(3) . ?
C13 C14 1.386(4) . ?
C14 C15 1.378(4) . ?
C15 C16 1.395(3) . ?
C16 C18 1.497(3) . ?
C21 C22 1.393(3) . ?
C21 C26 1.401(3) . ?
C22 C23 1.389(3) . ?
C22 C28 1.502(3) . ?
C23 C24 1.383(4) . ?
C24 C25 1.378(4) . ?
C25 C26 1.396(3) . ?
C26 C27 1.496(3) . ?
C31 C36 1.395(3) . ?
C31 C32 1.395(3) . ?
C32 C33 1.391(3) . ?
C33 C34 1.385(3) . ?
C34 C35 1.380(3) . ?
C35 C36 1.386(3) . ?
C41 C42 1.394(3) . ?
C41 C46 1.398(3) . ?
C42 C43 1.391(3) . ?
C43 C44 1.387(3) . ?
C44 C45 1.387(3) . ?
C45 C46 1.386(3) . ?
C51 C52 1.392(3) . ?
C51 C56 1.393(3) . ?
C52 C53 1.394(3) . ?
C53 C54 1.380(3) . ?
C54 C55 1.387(3) . ?
C55 C56 1.386(3) . ?
